data_4509019
loop_
_publ_author_name
'Yakovenko, Andrey A.'
'Gallegos, Jose H.'
'Antipin, Mikhail Yu.'
'Timofeeva, Tatiana V.'

_publ_section_title
;
 Preparation and Crystallography of
 1,2-Bis(chloromercurio)tetrafluorobenzene Adducts with Nitrobenzene and
 Nitrotoluenes
;
_journal_issue 1
_journal_name_full 'Crystal Growth &amp; Design'
_journal_page_first 66
_journal_paper_doi 10.1021/cg8006603
_journal_volume 9
_journal_year 2009
_chemical_formula_moiety 'C6 Cl2 F4 Hg2, C7 H7 N O2'
_chemical_formula_sum 'C13 H7 Cl2 F4 Hg2 N O2'
_chemical_formula_weight 757.28
_chemical_name_systematic
; 
 ? 
;
_space_group_IT_number 14
_symmetry_cell_setting monoclinic
_symmetry_space_group_name_Hall '-P 2yn'
_symmetry_space_group_name_H-M 'P 1 21/n 1'
_atom_sites_solution_hydrogens geom
_atom_sites_solution_primary direct
_atom_sites_solution_secondary difmap
_audit_creation_method SHELXL-97
_cell_angle_alpha 90.00
_cell_angle_beta 92.123(2)
_cell_angle_gamma 90.00
_cell_formula_units_Z 4
_cell_length_a 7.1522(11)
_cell_length_b 7.5536(12)
_cell_length_c 29.920(5)
_cell_measurement_reflns_used 7051
_cell_measurement_temperature 100(2)
_cell_measurement_theta_max 30.56
_cell_measurement_theta_min 2.72
_cell_volume 1615.3(4)
_computing_cell_refinement 'SAINT+ ver. 6.2 (Bruker, 2001)'
_computing_data_collection 'APEX2  (Bruker, 2005)'
_computing_data_reduction 'SAINT+ ver. 6.2 (Bruker, 2001)'
_computing_molecular_graphics 'SHELXTL ver. 6.12 (Sheldrick, 2001)'
_computing_publication_material 'SHELXTL ver. 6.12 (Sheldrick, 2001)'
_computing_structure_refinement 'SHELXTL ver. 6.12 (Sheldrick, 2001)'
_computing_structure_solution 'SHELXTL ver. 6.12 (Sheldrick, 2001)'
_diffrn_ambient_temperature 100(2)
_diffrn_measured_fraction_theta_full 0.993
_diffrn_measured_fraction_theta_max 0.993
_diffrn_measurement_device_type 'Bruker SMART APEX II CCD area detector'
_diffrn_measurement_method 'phi and omega scans'
_diffrn_radiation_monochromator graphite
_diffrn_radiation_source 'fine-focus sealed tube'
_diffrn_radiation_type MoK\a
_diffrn_radiation_wavelength 0.71073
_diffrn_reflns_av_R_equivalents 0.0293
_diffrn_reflns_av_sigmaI/netI 0.0246
_diffrn_reflns_limit_h_max 9
_diffrn_reflns_limit_h_min -9
_diffrn_reflns_limit_k_max 10
_diffrn_reflns_limit_k_min -10
_diffrn_reflns_limit_l_max 40
_diffrn_reflns_limit_l_min -40
_diffrn_reflns_number 16573
_diffrn_reflns_theta_full 29.00
_diffrn_reflns_theta_max 29.00
_diffrn_reflns_theta_min 2.72
_exptl_absorpt_coefficient_mu 19.365
_exptl_absorpt_correction_T_max 0.154
_exptl_absorpt_correction_T_min 0.002
_exptl_absorpt_correction_type numerical
_exptl_absorpt_process_details 'APEX2  (Bruker, 2005)'
_exptl_crystal_colour colorless
_exptl_crystal_density_diffrn 3.114
_exptl_crystal_density_meas ?
_exptl_crystal_density_method 'not measured'
_exptl_crystal_description plate
_exptl_crystal_F_000 1352
_exptl_crystal_size_max 0.50
_exptl_crystal_size_mid 0.30
_exptl_crystal_size_min 0.10
_refine_diff_density_max 2.444
_refine_diff_density_min -2.157
_refine_diff_density_rms 0.292
_refine_ls_extinction_method none
_refine_ls_goodness_of_fit_ref 1.001
_refine_ls_hydrogen_treatment constr
_refine_ls_matrix_type full
_refine_ls_number_parameters 218
_refine_ls_number_reflns 4263
_refine_ls_number_restraints 0
_refine_ls_restrained_S_all 1.001
_refine_ls_R_factor_all 0.0484
_refine_ls_R_factor_gt 0.0437
_refine_ls_shift/su_max 0.001
_refine_ls_shift/su_mean 0.000
_refine_ls_structure_factor_coef Fsqd
_refine_ls_weighting_details 'calc w=1/[\s^2^(Fo^2^)+(0.0300P)^2^+35.0000P] where P=(Fo^2^+2Fc^2^)/3'
_refine_ls_weighting_scheme calc
_refine_ls_wR_factor_gt 0.0945
_refine_ls_wR_factor_ref 0.0968
_reflns_number_gt 3796
_reflns_number_total 4263
_reflns_threshold_expression I>2\s(I)
_cod_data_source_file cg8006603sup1.cif
_cod_data_source_block hg2orto2
_cod_depositor_comments
;
The following automatic conversions were performed:

'_symmetry_cell_setting' value 'Monoclinic' changed to 'monoclinic'
according to /home/saulius/struct/CIF-dictionaries/cif_core.dic
dictionary named 'cif_core.dic' version 2.4.2 from 2011-04-26.

Automatic conversion script
Id: cif_fix_values 1891 2012-01-12 08:04:46Z andrius 

The following automatic conversions were performed:

'_exptl_crystal_density_meas' value 'not measured' was changed to '?'
- the value is perceived as not measured.

Automatic conversion script
Id: cif_fix_values 3008 2015-01-20 13:52:24Z robertas 
;
_cod_original_sg_symbol_H-M 'P 21/n'
_cod_database_code 4509019

loop_
_symmetry_equiv_pos_as_xyz
'x, y, z'
'-x+1/2, y+1/2, -z+1/2'
'-x, -y, -z'
'x-1/2, -y-1/2, z-1/2'

loop_
_atom_site_label
_atom_site_type_symbol
_atom_site_fract_x
_atom_site_fract_y
_atom_site_fract_z
_atom_site_U_iso_or_equiv
_atom_site_adp_type
_atom_site_occupancy
_atom_site_symmetry_multiplicity
_atom_site_calc_flag
_atom_site_refinement_flags
Hg1 Hg -0.13364(5) -1.14019(5) 0.189845(12) 0.03604(10) Uani 1 1 d .
Hg2 Hg 0.07475(5) -0.70483(5) 0.220530(12) 0.03608(10) Uani 1 1 d .
Cl1 Cl -0.1782(3) -1.3584(3) 0.24286(8) 0.0412(5) Uani 1 1 d .
Cl2 Cl 0.2116(3) -0.6221(3) 0.28862(8) 0.0421(5) Uani 1 1 d .
F3 F 0.0340(8) -0.4720(7) 0.13660(19) 0.0430(12) Uani 1 1 d .
F4 F -0.0792(9) -0.5359(9) 0.0511(2) 0.0511(15) Uani 1 1 d .
F5 F -0.1854(10) -0.8657(9) 0.0255(2) 0.0544(16) Uani 1 1 d .
F6 F -0.2030(9) -1.1282(8) 0.0860(2) 0.0476(14) Uani 1 1 d .
O1 O -0.4237(11) -1.3719(10) 0.1406(3) 0.0481(17) Uani 1 1 d .
O2 O -0.5618(10) -1.5241(10) 0.1913(2) 0.0454(16) Uani 1 1 d .
N1 N -0.5130(12) -1.4984(12) 0.1532(3) 0.0446(19) Uani 1 1 d .
C1 C -0.0969(13) -0.9383(13) 0.1451(3) 0.0379(19) Uani 1 1 d .
C2 C -0.0339(13) -0.7686(13) 0.1581(3) 0.0373(19) Uani 1 1 d .
C3 C -0.0294(13) -0.6377(13) 0.1256(3) 0.039(2) Uani 1 1 d .
C4 C -0.0833(14) -0.6671(14) 0.0812(3) 0.042(2) Uani 1 1 d .
C5 C -0.1391(14) -0.8344(15) 0.0686(3) 0.042(2) Uani 1 1 d .
C6 C -0.1457(13) -0.9659(13) 0.1002(3) 0.0376(19) Uani 1 1 d .
C7 C -0.5593(13) -1.6379(14) 0.1192(3) 0.039(2) Uani 1 1 d .
C8 C -0.6012(13) -1.5951(14) 0.0746(3) 0.040(2) Uani 1 1 d .
C9 C -0.6451(15) -1.7367(15) 0.0469(4) 0.047(2) Uani 1 1 d .
H9A H -0.6780 -1.7145 0.0164 0.056 Uiso 1 1 calc R
C10 C -0.6431(15) -1.9101(15) 0.0622(4) 0.046(2) Uani 1 1 d .
H10A H -0.6706 -2.0041 0.0419 0.055 Uiso 1 1 calc R
C11 C -0.6016(14) -1.9465(15) 0.1062(4) 0.046(2) Uani 1 1 d .
H11A H -0.6010 -2.0655 0.1164 0.055 Uiso 1 1 calc R
C12 C -0.5605(13) -1.8101(14) 0.1358(3) 0.041(2) Uani 1 1 d .
H12A H -0.5339 -1.8332 0.1666 0.050 Uiso 1 1 calc R
C13 C -0.6129(17) -1.4072(15) 0.0572(4) 0.051(3) Uani 1 1 d .
H13A H -0.6544 -1.4085 0.0256 0.077 Uiso 1 1 calc R
H13B H -0.4894 -1.3513 0.0603 0.077 Uiso 1 1 calc R
H13C H -0.7026 -1.3400 0.0745 0.077 Uiso 1 1 calc R

loop_
_atom_site_aniso_label
_atom_site_aniso_U_11
_atom_site_aniso_U_22
_atom_site_aniso_U_33
_atom_site_aniso_U_23
_atom_site_aniso_U_13
_atom_site_aniso_U_12
Hg1 0.03855(18) 0.03238(18) 0.03723(18) 0.00069(13) 0.00191(13) -0.00061(13)
Hg2 0.03666(18) 0.03550(19) 0.03590(18) -0.00123(13) -0.00087(13) -0.00133(14)
Cl1 0.0447(12) 0.0361(11) 0.0431(12) 0.0032(9) 0.0052(9) 0.0009(9)
Cl2 0.0420(11) 0.0465(13) 0.0375(11) -0.0051(9) -0.0023(9) -0.0015(10)
F3 0.047(3) 0.035(3) 0.046(3) 0.002(2) 0.001(2) -0.005(2)
F4 0.062(4) 0.047(4) 0.044(3) 0.010(3) -0.005(3) -0.003(3)
F5 0.069(4) 0.058(4) 0.036(3) 0.001(3) -0.005(3) -0.011(3)
F6 0.058(4) 0.042(3) 0.042(3) -0.007(3) -0.003(3) -0.008(3)
O1 0.053(4) 0.038(4) 0.053(4) 0.003(3) 0.000(3) -0.011(3)
O2 0.047(4) 0.048(4) 0.041(4) -0.003(3) 0.003(3) -0.002(3)
N1 0.041(4) 0.037(4) 0.055(5) 0.000(4) -0.005(4) -0.003(4)
C1 0.033(4) 0.037(5) 0.044(5) 0.003(4) 0.003(4) 0.003(4)
C2 0.032(4) 0.036(5) 0.043(5) -0.002(4) 0.000(4) 0.000(4)
C3 0.033(4) 0.035(5) 0.049(5) -0.004(4) 0.005(4) -0.001(4)
C4 0.043(5) 0.045(6) 0.039(5) 0.009(4) 0.004(4) 0.001(4)
C5 0.040(5) 0.050(6) 0.035(4) 0.002(4) -0.002(4) 0.001(4)
C6 0.036(4) 0.035(5) 0.043(5) -0.002(4) 0.005(4) -0.001(4)
C7 0.031(4) 0.042(5) 0.045(5) 0.003(4) 0.003(4) 0.001(4)
C8 0.037(5) 0.044(5) 0.040(5) 0.006(4) 0.003(4) 0.000(4)
C9 0.046(5) 0.053(6) 0.041(5) 0.000(5) 0.001(4) -0.003(5)
C10 0.048(6) 0.045(6) 0.045(5) -0.006(4) 0.002(4) -0.002(5)
C11 0.044(5) 0.043(6) 0.050(6) -0.006(5) 0.001(4) -0.006(4)
C12 0.037(5) 0.045(5) 0.042(5) 0.000(4) 0.000(4) 0.002(4)
C13 0.056(6) 0.048(6) 0.050(6) 0.010(5) -0.002(5) -0.001(5)

loop_
_atom_type_symbol
_atom_type_description
_atom_type_scat_dispersion_real
_atom_type_scat_dispersion_imag
_atom_type_scat_source
C C 0.0033 0.0016 'International Tables Vol C Tables 4.2.6.8 and 6.1.1.4'
H H 0.0000 0.0000 'International Tables Vol C Tables 4.2.6.8 and 6.1.1.4'
N N 0.0061 0.0033 'International Tables Vol C Tables 4.2.6.8 and 6.1.1.4'
O O 0.0106 0.0060 'International Tables Vol C Tables 4.2.6.8 and 6.1.1.4'
F F 0.0171 0.0103 'International Tables Vol C Tables 4.2.6.8 and 6.1.1.4'
Cl Cl 0.1484 0.1585 'International Tables Vol C Tables 4.2.6.8 and 6.1.1.4'
Hg Hg -2.3894 9.2266 'International Tables Vol C Tables 4.2.6.8 and 6.1.1.4'

loop_
_geom_angle_atom_site_label_1
_geom_angle_atom_site_label_2
_geom_angle_atom_site_label_3
_geom_angle
C1 Hg1 Cl1 177.3(3)
C2 Hg2 Cl2 176.3(3)
O1 N1 O2 125.9(9)
O1 N1 C7 116.7(9)
O2 N1 C7 117.4(8)
C6 C1 C2 117.9(9)
C6 C1 Hg1 119.0(7)
C2 C1 Hg1 123.0(7)
C3 C2 C1 118.1(9)
C3 C2 Hg2 116.9(7)
C1 C2 Hg2 124.7(7)
F3 C3 C4 117.1(9)
F3 C3 C2 120.0(9)
C4 C3 C2 122.9(9)
F4 C4 C5 120.8(9)
F4 C4 C3 120.8(9)
C5 C4 C3 118.4(9)
F5 C5 C6 121.4(9)
F5 C5 C4 118.9(9)
C6 C5 C4 119.7(9)
F6 C6 C5 117.2(8)
F6 C6 C1 120.0(9)
C5 C6 C1 122.8(9)
C12 C7 C8 123.7(10)
C12 C7 N1 114.8(9)
C8 C7 N1 121.5(9)
C9 C8 C7 115.5(10)
C9 C8 C13 120.8(9)
C7 C8 C13 123.6(10)
C8 C9 C10 122.3(10)
C8 C9 H9A 118.8
C10 C9 H9A 118.8
C11 C10 C9 120.4(10)
C11 C10 H10A 119.8
C9 C10 H10A 119.8
C10 C11 C12 120.1(11)
C10 C11 H11A 120.0
C12 C11 H11A 120.0
C11 C12 C7 118.1(10)
C11 C12 H12A 121.0
C7 C12 H12A 121.0
C8 C13 H13A 109.5
C8 C13 H13B 109.5
H13A C13 H13B 109.5
C8 C13 H13C 109.5
H13A C13 H13C 109.5
H13B C13 H13C 109.5

loop_
_geom_bond_atom_site_label_1
_geom_bond_atom_site_label_2
_geom_bond_distance
Hg1 C1 2.052(10)
Hg1 Cl1 2.317(2)
Hg2 C2 2.055(9)
Hg2 Cl2 2.313(2)
F3 C3 1.367(11)
F4 C4 1.339(11)
F5 C5 1.343(11)
F6 C6 1.355(11)
O1 N1 1.216(11)
O2 N1 1.220(11)
N1 C7 1.493(13)
C1 C6 1.393(13)
C1 C2 1.408(14)
C2 C3 1.388(14)
C3 C4 1.388(14)
C4 C5 1.373(15)
C5 C6 1.372(14)
C7 C12 1.393(14)
C7 C8 1.393(13)
C8 C9 1.382(15)
C8 C13 1.513(15)
C9 C10 1.387(16)
C9 H9A 0.9500
C10 C11 1.367(15)
C10 H10A 0.9500
C11 C12 1.384(14)
C11 H11A 0.9500
C12 H12A 0.9500
C13 H13A 0.9800
C13 H13B 0.9800
C13 H13C 0.9800

loop_
_geom_torsion_atom_site_label_1
_geom_torsion_atom_site_label_2
_geom_torsion_atom_site_label_3
_geom_torsion_atom_site_label_4
_geom_torsion
C6 C1 C2 C3 1.9(13)
Hg1 C1 C2 C3 -174.5(7)
C6 C1 C2 Hg2 -172.4(7)
Hg1 C1 C2 Hg2 11.2(11)
C1 C2 C3 F3 -178.8(8)
Hg2 C2 C3 F3 -4.1(12)
C1 C2 C3 C4 -0.3(14)
Hg2 C2 C3 C4 174.4(8)
F3 C3 C4 F4 -2.4(14)
C2 C3 C4 F4 179.0(9)
F3 C3 C4 C5 176.9(9)
C2 C3 C4 C5 -1.7(15)
F4 C4 C5 F5 1.6(15)
C3 C4 C5 F5 -177.7(9)
F4 C4 C5 C6 -178.7(9)
C3 C4 C5 C6 2.0(15)
F5 C5 C6 F6 -0.7(14)
C4 C5 C6 F6 179.6(9)
F5 C5 C6 C1 179.3(9)
C4 C5 C6 C1 -0.4(15)
C2 C1 C6 F6 178.4(8)
Hg1 C1 C6 F6 -5.0(12)
C2 C1 C6 C5 -1.6(14)
Hg1 C1 C6 C5 174.9(7)
O1 N1 C7 C12 145.2(9)
O2 N1 C7 C12 -32.3(12)
O1 N1 C7 C8 -36.0(13)
O2 N1 C7 C8 146.5(9)
C12 C7 C8 C9 0.0(14)
N1 C7 C8 C9 -178.7(9)
C12 C7 C8 C13 175.6(10)
N1 C7 C8 C13 -3.1(15)
C7 C8 C9 C10 -1.6(15)
C13 C8 C9 C10 -177.4(10)
C8 C9 C10 C11 1.8(17)
C9 C10 C11 C12 -0.3(16)
C10 C11 C12 C7 -1.3(15)
C8 C7 C12 C11 1.5(15)
N1 C7 C12 C11 -179.7(9)
